data_2237206
loop_
_publ_author_name
'Traore, Bocar'
'Boye, Mouhamadou Sembene'
'Sidibe, Mamadou'
'Diop, Libasse'
'Guionneau, Philippe'

_publ_section_title
;
 Benzyltriphenylphosphonium dichloridotriphenylstannate(IV)
;
_journal_coeditor_code PK2448
_journal_issue 1
_journal_name_full 'Acta Crystallographica Section E'
_journal_page_first m42
_journal_paper_doi 10.1107/S1600536812049689
_journal_volume 69
_journal_year 2013
_chemical_formula_iupac '(C25 H22 P) [Sn (C6 H5)3 Cl2]'
_chemical_formula_moiety 'C25 H22 P +, C18 H15 Cl2 Sn -'
_chemical_formula_sum 'C43 H37 Cl2 P Sn'
_chemical_formula_weight 774.29
_chemical_name_systematic
;
Benzyltriphenylphosphonium dichloridotriphenylstannate(IV)
;
_space_group_IT_number 14
_symmetry_cell_setting monoclinic
_symmetry_space_group_name_Hall '-P 2ybc'
_symmetry_space_group_name_H-M 'P 1 21/c 1'
_atom_sites_solution_hydrogens geom
_atom_sites_solution_primary direct
_atom_sites_solution_secondary difmap
_audit_creation_method SHELXL-97
_cell_angle_alpha 90.00
_cell_angle_beta 92.0420(10)
_cell_angle_gamma 90.00
_cell_formula_units_Z 4
_cell_length_a 10.0222(2)
_cell_length_b 17.1480(3)
_cell_length_c 21.2925(4)
_cell_measurement_reflns_used 57161
_cell_measurement_temperature 293(2)
_cell_measurement_theta_max 28.70
_cell_measurement_theta_min 1.00
_cell_volume 3657.02(12)
_computing_cell_refinement 'SCALEPACK (Otwinowski & Minor, 1997)'
_computing_data_collection 'COLLECT (Nonius, 2003)'
_computing_data_reduction 'DENZO (Otwinowski & Minor, 1997)'
_computing_molecular_graphics 'ORTEP-3 for Windows (Farrugia, 2012)'
_computing_publication_material 'publCIF (Westrip, 2010)'
_computing_structure_refinement 'SHELXL97 (Sheldrick, 2008)'
_computing_structure_solution 'SHELXS97 (Sheldrick, 2008)'
_diffrn_ambient_temperature 293(2)
_diffrn_measured_fraction_theta_full 0.997
_diffrn_measured_fraction_theta_max 0.997
_diffrn_measurement_device_type 'Nonius KappaCCD'
_diffrn_measurement_method '\f scans, and\w scans with \k offset'
_diffrn_radiation_monochromator graphite
_diffrn_radiation_source 'fine-focus sealed tube'
_diffrn_radiation_type MoK\a
_diffrn_radiation_wavelength 0.71073
_diffrn_reflns_av_R_equivalents 0.0716
_diffrn_reflns_av_sigmaI/netI 0.0645
_diffrn_reflns_limit_h_max 13
_diffrn_reflns_limit_h_min -13
_diffrn_reflns_limit_k_max 23
_diffrn_reflns_limit_k_min -23
_diffrn_reflns_limit_l_max 24
_diffrn_reflns_limit_l_min -28
_diffrn_reflns_number 29025
_diffrn_reflns_theta_full 28.63
_diffrn_reflns_theta_max 28.63
_diffrn_reflns_theta_min 1.91
_diffrn_standards_number 0
_exptl_absorpt_coefficient_mu 0.918
_exptl_absorpt_correction_T_max 0.803
_exptl_absorpt_correction_T_min 0.803
_exptl_absorpt_correction_type multi-scan
_exptl_absorpt_process_details '(SCALEPACK; Otwinowski & Minor, 1997)'
_exptl_crystal_colour colorless
_exptl_crystal_density_diffrn 1.406
_exptl_crystal_density_method 'not measured'
_exptl_crystal_description Prism
_exptl_crystal_F_000 1576
_exptl_crystal_size_max 0.25
_exptl_crystal_size_mid 0.25
_exptl_crystal_size_min 0.25
_refine_diff_density_max 0.797
_refine_diff_density_min -0.759
_refine_ls_extinction_coef 0.00069(19)
_refine_ls_extinction_expression Fc^*^=kFc[1+0.001xFc^2^\l^3^/sin(2\q)]^-1/4^
_refine_ls_extinction_method 'SHELXS97 (Sheldrick, 2008)'
_refine_ls_goodness_of_fit_ref 1.025
_refine_ls_hydrogen_treatment constr
_refine_ls_matrix_type full
_refine_ls_number_parameters 425
_refine_ls_number_reflns 9370
_refine_ls_number_restraints 0
_refine_ls_restrained_S_all 1.025
_refine_ls_R_factor_all 0.0779
_refine_ls_R_factor_gt 0.0394
_refine_ls_shift/su_max 0.003
_refine_ls_shift/su_mean 0.000
_refine_ls_structure_factor_coef Fsqd
_refine_ls_weighting_details 'calc w=1/[\s^2^(Fo^2^)+(0.0443P)^2^] where P=(Fo^2^+2Fc^2^)/3'
_refine_ls_weighting_scheme calc
_refine_ls_wR_factor_gt 0.0863
_refine_ls_wR_factor_ref 0.1017
_reflns_number_gt 6243
_reflns_number_total 9370
_reflns_threshold_expression I>2\s(I)
_cod_data_source_file pk2448.cif
_cod_data_source_block I
_cod_original_sg_symbol_H-M 'P 21/c'
_cod_database_code 2237206
_cod_database_fobs_code 2237206

loop_
_symmetry_equiv_pos_as_xyz
'x, y, z'
'-x, y+1/2, -z+1/2'
'-x, -y, -z'
'x, -y-1/2, z-1/2'

loop_
_atom_site_type_symbol
_atom_site_label
_atom_site_fract_x
_atom_site_fract_y
_atom_site_fract_z
_atom_site_U_iso_or_equiv
_atom_site_adp_type
_atom_site_calc_flag
_atom_site_refinement_flags
_atom_site_occupancy
_atom_site_symmetry_multiplicity
Sn Sn1 0.056967(18) 0.189828(11) 0.831152(8) 0.03831(8) Uani d . 1 1
P P1 0.60102(8) 0.16081(5) 0.49141(3) 0.04170(18) Uani d . 1 1
Cl Cl2 0.12400(8) 0.07857(4) 0.75709(4) 0.05285(19) Uani d . 1 1
Cl Cl1 -0.00860(8) 0.29530(5) 0.91305(4) 0.05139(19) Uani d . 1 1
C C1 0.1426(3) 0.27746(17) 0.77245(13) 0.0422(6) Uani d . 1 1
C C2 0.0886(3) 0.35192(18) 0.76919(15) 0.0514(7) Uani d . 1 1
H H2 0.0196 0.3652 0.7952 0.062 Uiso calc R 1 1
C C6 0.2473(3) 0.2593(2) 0.73420(15) 0.0547(8) Uani d . 1 1
H H6 0.2851 0.2098 0.7356 0.066 Uiso calc R 1 1
C C5 0.2958(4) 0.3156(2) 0.69355(17) 0.0676(10) Uani d . 1 1
H H5 0.3669 0.3036 0.6683 0.081 Uiso calc R 1 1
C C4 0.2394(4) 0.3881(2) 0.69064(17) 0.0684(10) Uani d . 1 1
H H4 0.2717 0.4251 0.6631 0.082 Uiso calc R 1 1
C C3 0.1358(4) 0.4067(2) 0.72789(16) 0.0619(9) Uani d . 1 1
H H3 0.0972 0.4559 0.7254 0.074 Uiso calc R 1 1
C C38 0.7056(3) 0.30371(17) 0.53593(14) 0.0496(7) Uani d . 1 1
C C37 0.6618(3) 0.25886(18) 0.47796(14) 0.0507(7) Uani d . 1 1
H H37A 0.7366 0.2557 0.4504 0.061 Uiso calc R 1 1
H H37B 0.5917 0.2882 0.4560 0.061 Uiso calc R 1 1
C C43 0.8381(4) 0.3060(2) 0.55450(17) 0.0669(10) Uani d . 1 1
H H43 0.8998 0.2784 0.5316 0.080 Uiso calc R 1 1
C C7 -0.1504(3) 0.16911(17) 0.81155(14) 0.0432(6) Uani d . 1 1
C C12 -0.2192(3) 0.1080(2) 0.83806(17) 0.0599(9) Uani d . 1 1
H H12 -0.1744 0.0741 0.8656 0.072 Uiso calc R 1 1
C C8 -0.2210(4) 0.2173(2) 0.77078(19) 0.0694(10) Uani d . 1 1
H H8 -0.1775 0.2590 0.7525 0.083 Uiso calc R 1 1
C C10 -0.4208(4) 0.1446(2) 0.7825(2) 0.0746(11) Uani d . 1 1
H H10 -0.5105 0.1357 0.7722 0.090 Uiso calc R 1 1
C C11 -0.3545(4) 0.0967(2) 0.8240(2) 0.0748(11) Uani d . 1 1
H H11 -0.3998 0.0562 0.8430 0.090 Uiso calc R 1 1
C C13 0.1596(3) 0.12843(16) 0.90599(13) 0.0434(6) Uani d . 1 1
C C14 0.0930(4) 0.1035(2) 0.95780(15) 0.0612(9) Uani d . 1 1
H H14 0.0025 0.1146 0.9606 0.073 Uiso calc R 1 1
C C18 0.2933(3) 0.1121(2) 0.90324(16) 0.0621(9) Uani d . 1 1
H H18 0.3402 0.1276 0.8685 0.074 Uiso calc R 1 1
C C39 0.6143(4) 0.3431(2) 0.57196(17) 0.0664(9) Uani d . 1 1
H H39 0.5235 0.3409 0.5614 0.080 Uiso calc R 1 1
C C42 0.8818(4) 0.3480(3) 0.60595(19) 0.0879(14) Uani d . 1 1
H H42 0.9721 0.3490 0.6175 0.106 Uiso calc R 1 1
C C17 0.3594(4) 0.0720(3) 0.9525(2) 0.0814(12) Uani d . 1 1
H H17 0.4506 0.0623 0.9510 0.098 Uiso calc R 1 1
C C15 0.1576(4) 0.0626(2) 1.00562(18) 0.0780(11) Uani d . 1 1
H H15 0.1102 0.0458 1.0398 0.094 Uiso calc R 1 1
C C16 0.2897(5) 0.0469(2) 1.00310(19) 0.0824(12) Uani d . 1 1
H H16 0.3330 0.0193 1.0354 0.099 Uiso calc R 1 1
C C9 -0.3557(4) 0.2053(3) 0.7564(2) 0.0876(13) Uani d . 1 1
H H9 -0.4013 0.2388 0.7288 0.105 Uiso calc R 1 1
C C40 0.6596(5) 0.3860(2) 0.62403(19) 0.0838(13) Uani d . 1 1
H H40 0.5990 0.4131 0.6479 0.101 Uiso calc R 1 1
C C41 0.7921(5) 0.3884(3) 0.64018(19) 0.0862(13) Uani d . 1 1
H H41 0.8217 0.4177 0.6747 0.103 Uiso calc R 1 1
C C31 0.4480(3) 0.16491(17) 0.53283(13) 0.0420(6) Uani d . 1 1
C C32 0.3462(3) 0.2142(2) 0.51172(16) 0.0571(8) Uani d . 1 1
H H32 0.3594 0.2474 0.4779 0.068 Uiso calc R 1 1
C C36 0.4276(3) 0.11637(18) 0.58369(14) 0.0507(7) Uani d . 1 1
H H36 0.4951 0.0832 0.5984 0.061 Uiso calc R 1 1
C C34 0.2063(4) 0.1663(2) 0.59126(18) 0.0657(10) Uani d . 1 1
H H34 0.1251 0.1670 0.6111 0.079 Uiso calc R 1 1
C C33 0.2255(3) 0.2142(2) 0.54078(17) 0.0659(9) Uani d . 1 1
H H33 0.1569 0.2467 0.5261 0.079 Uiso calc R 1 1
C C35 0.3058(4) 0.1177(2) 0.61241(16) 0.0620(9) Uani d . 1 1
H H35 0.2917 0.0852 0.6465 0.074 Uiso calc R 1 1
C C25 0.5706(3) 0.11860(18) 0.41469(13) 0.0460(7) Uani d . 1 1
C C26 0.4456(3) 0.0926(2) 0.39523(15) 0.0566(8) Uani d . 1 1
H H26 0.3747 0.0959 0.4221 0.068 Uiso calc R 1 1
C C30 0.6763(3) 0.1134(2) 0.37403(14) 0.0582(8) Uani d . 1 1
H H30 0.7605 0.1318 0.3863 0.070 Uiso calc R 1 1
C C27 0.4260(4) 0.0616(2) 0.33573(17) 0.0699(10) Uani d . 1 1
H H27 0.3416 0.0447 0.3223 0.084 Uiso calc R 1 1
C C28 0.5301(4) 0.0557(2) 0.29691(16) 0.0731(11) Uani d . 1 1
H H28 0.5161 0.0343 0.2571 0.088 Uiso calc R 1 1
C C29 0.6545(4) 0.0806(2) 0.31523(16) 0.0710(10) Uani d . 1 1
H H29 0.7249 0.0755 0.2882 0.085 Uiso calc R 1 1
C C19 0.7220(3) 0.10487(17) 0.53669(14) 0.0438(6) Uani d . 1 1
C C20 0.7749(3) 0.03695(19) 0.51251(16) 0.0532(8) Uani d . 1 1
H H20 0.7490 0.0203 0.4723 0.064 Uiso calc R 1 1
C C24 0.7603(3) 0.1281(2) 0.59706(15) 0.0580(8) Uani d . 1 1
H H24 0.7233 0.1726 0.6142 0.070 Uiso calc R 1 1
C C21 0.8664(3) -0.0061(2) 0.54841(19) 0.0671(10) Uani d . 1 1
H H21 0.9012 -0.0521 0.5325 0.080 Uiso calc R 1 1
C C23 0.8526(4) 0.0853(2) 0.63147(17) 0.0710(10) Uani d . 1 1
H H23 0.8792 0.1018 0.6716 0.085 Uiso calc R 1 1
C C22 0.9059(4) 0.0190(3) 0.6076(2) 0.0727(11) Uani d . 1 1
H H22 0.9689 -0.0092 0.6312 0.087 Uiso calc R 1 1

loop_
_atom_site_aniso_label
_atom_site_aniso_U_11
_atom_site_aniso_U_22
_atom_site_aniso_U_33
_atom_site_aniso_U_12
_atom_site_aniso_U_13
_atom_site_aniso_U_23
Sn1 0.03712(11) 0.04086(12) 0.03680(11) 0.00303(8) -0.00100(7) 0.00082(8)
P1 0.0413(4) 0.0461(4) 0.0374(4) -0.0044(3) -0.0027(3) 0.0008(3)
Cl2 0.0652(5) 0.0463(4) 0.0473(4) 0.0065(4) 0.0060(3) -0.0056(3)
Cl1 0.0534(4) 0.0544(4) 0.0463(4) 0.0097(4) 0.0002(3) -0.0090(3)
C1 0.0402(15) 0.0449(15) 0.0413(15) -0.0045(13) -0.0026(12) -0.0017(13)
C2 0.0552(18) 0.0433(17) 0.0557(18) 0.0043(15) 0.0008(14) -0.0006(14)
C6 0.0542(19) 0.0526(19) 0.0577(19) -0.0007(16) 0.0095(15) 0.0025(15)
C5 0.066(2) 0.079(3) 0.059(2) -0.021(2) 0.0152(18) -0.0001(18)
C4 0.089(3) 0.058(2) 0.058(2) -0.027(2) -0.0060(19) 0.0144(17)
C3 0.080(2) 0.0432(17) 0.061(2) -0.0042(18) -0.0120(18) 0.0099(16)
C38 0.0605(19) 0.0449(17) 0.0435(16) -0.0105(15) 0.0022(14) -0.0030(13)
C37 0.0569(18) 0.0494(17) 0.0461(17) -0.0106(15) 0.0034(14) -0.0005(14)
C43 0.056(2) 0.083(3) 0.062(2) -0.0204(19) 0.0075(16) -0.0217(19)
C7 0.0382(14) 0.0452(16) 0.0459(16) 0.0028(13) -0.0020(12) -0.0035(13)
C12 0.0490(18) 0.0528(19) 0.077(2) -0.0025(16) -0.0096(16) 0.0087(17)
C8 0.0503(19) 0.070(2) 0.086(3) -0.0014(18) -0.0163(18) 0.025(2)
C10 0.0407(18) 0.081(3) 0.101(3) -0.001(2) -0.0126(19) -0.012(2)
C11 0.048(2) 0.067(2) 0.110(3) -0.0116(19) 0.001(2) 0.004(2)
C13 0.0453(16) 0.0420(15) 0.0424(15) 0.0074(13) -0.0072(12) -0.0028(13)
C14 0.062(2) 0.070(2) 0.0514(19) 0.0067(18) -0.0014(15) 0.0151(17)
C18 0.0497(18) 0.077(2) 0.058(2) 0.0162(18) -0.0059(15) -0.0075(18)
C39 0.070(2) 0.059(2) 0.070(2) 0.0042(19) 0.0032(19) -0.0080(18)
C42 0.077(3) 0.115(4) 0.071(3) -0.035(3) -0.002(2) -0.025(3)
C17 0.068(2) 0.095(3) 0.079(3) 0.036(2) -0.025(2) -0.011(2)
C15 0.096(3) 0.082(3) 0.056(2) 0.003(2) -0.008(2) 0.021(2)
C16 0.106(3) 0.077(3) 0.062(2) 0.029(3) -0.030(2) 0.007(2)
C9 0.054(2) 0.094(3) 0.113(4) 0.012(2) -0.028(2) 0.026(3)
C40 0.117(4) 0.073(3) 0.063(2) 0.007(3) 0.018(2) -0.019(2)
C41 0.116(4) 0.084(3) 0.058(2) -0.032(3) -0.003(2) -0.023(2)
C31 0.0397(15) 0.0454(15) 0.0405(15) -0.0030(13) -0.0018(12) 0.0029(12)
C32 0.0489(18) 0.067(2) 0.0549(19) 0.0024(16) -0.0030(14) 0.0130(17)
C36 0.0597(19) 0.0452(17) 0.0476(17) 0.0024(15) 0.0076(14) 0.0035(13)
C34 0.051(2) 0.076(2) 0.071(2) -0.0071(19) 0.0140(17) -0.015(2)
C33 0.0440(18) 0.083(3) 0.070(2) 0.0124(18) -0.0071(16) -0.007(2)
C35 0.074(2) 0.056(2) 0.057(2) -0.0088(19) 0.0228(18) -0.0001(16)
C25 0.0502(16) 0.0496(17) 0.0378(15) -0.0092(14) -0.0041(12) -0.0003(13)
C26 0.0509(18) 0.068(2) 0.0503(18) -0.0128(17) -0.0074(14) 0.0029(16)
C30 0.0579(19) 0.068(2) 0.0485(18) -0.0169(18) -0.0013(15) -0.0095(16)
C27 0.077(2) 0.076(2) 0.055(2) -0.030(2) -0.0251(18) 0.0039(18)
C28 0.107(3) 0.070(2) 0.0406(18) -0.024(2) -0.0170(19) -0.0041(17)
C29 0.091(3) 0.080(3) 0.0430(18) -0.018(2) 0.0107(18) -0.0062(18)
C19 0.0385(14) 0.0457(16) 0.0468(16) -0.0023(13) -0.0028(12) 0.0033(13)
C20 0.0506(18) 0.0546(19) 0.0543(18) -0.0031(16) 0.0009(14) -0.0032(15)
C24 0.063(2) 0.059(2) 0.0512(18) 0.0004(17) -0.0140(15) -0.0041(16)
C21 0.055(2) 0.056(2) 0.091(3) 0.0112(18) 0.0097(19) 0.014(2)
C23 0.069(2) 0.083(3) 0.058(2) -0.009(2) -0.0234(18) 0.013(2)
C22 0.054(2) 0.081(3) 0.082(3) 0.005(2) -0.0111(19) 0.026(2)

loop_
_atom_type_symbol
_atom_type_description
_atom_type_scat_dispersion_real
_atom_type_scat_dispersion_imag
_atom_type_scat_source
C C 0.0033 0.0016 'International Tables Vol C Tables 4.2.6.8 and 6.1.1.4'
H H 0.0000 0.0000 'International Tables Vol C Tables 4.2.6.8 and 6.1.1.4'
As As 0.0499 2.0058 'International Tables Vol C Tables 4.2.6.8 and 6.1.1.4'
Cl Cl 0.1484 0.1585 'International Tables Vol C Tables 4.2.6.8 and 6.1.1.4'
O O 0.0106 0.0060 'International Tables Vol C Tables 4.2.6.8 and 6.1.1.4'
P P 0.1023 0.0942 'International Tables Vol C Tables 4.2.6.8 and 6.1.1.4'
Sn Sn -0.6537 1.4246 'International Tables Vol C Tables 4.2.6.8 and 6.1.1.4'

loop_
_geom_angle_atom_site_label_1
_geom_angle_atom_site_label_2
_geom_angle_atom_site_label_3
_geom_angle
C7 Sn1 C13 120.13(11)
C7 Sn1 C1 114.09(11)
C13 Sn1 C1 125.74(11)
C7 Sn1 Cl2 91.73(8)
C13 Sn1 Cl2 87.85(8)
C1 Sn1 Cl2 92.49(8)
C7 Sn1 Cl1 88.83(8)
C13 Sn1 Cl1 88.24(8)
C1 Sn1 Cl1 91.11(8)
Cl2 Sn1 Cl1 175.77(3)
C31 P1 C19 109.17(13)
C31 P1 C25 109.91(14)
C19 P1 C25 111.14(14)
C31 P1 C37 109.76(14)
C19 P1 C37 110.82(15)
C25 P1 C37 106.01(14)
C6 C1 C2 118.6(3)
C6 C1 Sn1 120.7(2)
C2 C1 Sn1 120.6(2)
C3 C2 C1 121.0(3)
C3 C2 H2 119.5
C1 C2 H2 119.5
C1 C6 C5 119.9(3)
C1 C6 H6 120.1
C5 C6 H6 120.1
C4 C5 C6 120.3(3)
C4 C5 H5 119.9
C6 C5 H5 119.9
C3 C4 C5 120.5(3)
C3 C4 H4 119.8
C5 C4 H4 119.8
C4 C3 C2 119.7(3)
C4 C3 H3 120.1
C2 C3 H3 120.1
C43 C38 C39 118.4(3)
C43 C38 C37 120.1(3)
C39 C38 C37 121.5(3)
C38 C37 P1 115.7(2)
C38 C37 H37A 108.4
P1 C37 H37A 108.4
C38 C37 H37B 108.4
P1 C37 H37B 108.4
H37A C37 H37B 107.4
C42 C43 C38 121.6(4)
C42 C43 H43 119.2
C38 C43 H43 119.2
C8 C7 C12 117.3(3)
C8 C7 Sn1 119.9(2)
C12 C7 Sn1 122.8(2)
C7 C12 C11 120.8(3)
C7 C12 H12 119.6
C11 C12 H12 119.6
C7 C8 C9 121.6(4)
C7 C8 H8 119.2
C9 C8 H8 119.2
C9 C10 C11 119.9(4)
C9 C10 H10 120.1
C11 C10 H10 120.1
C10 C11 C12 120.3(4)
C10 C11 H11 119.8
C12 C11 H11 119.8
C18 C13 C14 118.2(3)
C18 C13 Sn1 120.8(2)
C14 C13 Sn1 120.9(2)
C13 C14 C15 121.4(3)
C13 C14 H14 119.3
C15 C14 H14 119.3
C13 C18 C17 120.3(3)
C13 C18 H18 119.8
C17 C18 H18 119.8
C38 C39 C40 119.6(4)
C38 C39 H39 120.2
C40 C39 H39 120.2
C41 C42 C43 119.7(4)
C41 C42 H42 120.1
C43 C42 H42 120.1
C16 C17 C18 120.0(4)
C16 C17 H17 120.0
C18 C17 H17 120.0
C16 C15 C14 120.4(4)
C16 C15 H15 119.8
C14 C15 H15 119.8
C15 C16 C17 119.6(4)
C15 C16 H16 120.2
C17 C16 H16 120.2
C10 C9 C8 120.0(4)
C10 C9 H9 120.0
C8 C9 H9 120.0
C41 C40 C39 120.4(4)
C41 C40 H40 119.8
C39 C40 H40 119.8
C40 C41 C42 120.3(4)
C40 C41 H41 119.9
C42 C41 H41 119.9
C36 C31 C32 119.4(3)
C36 C31 P1 120.8(2)
C32 C31 P1 119.7(2)
C33 C32 C31 120.1(3)
C33 C32 H32 120.0
C31 C32 H32 120.0
C35 C36 C31 119.5(3)
C35 C36 H36 120.3
C31 C36 H36 120.3
C35 C34 C33 120.2(3)
C35 C34 H34 119.9
C33 C34 H34 119.9
C34 C33 C32 120.1(3)
C34 C33 H33 119.9
C32 C33 H33 119.9
C34 C35 C36 120.7(3)
C34 C35 H35 119.7
C36 C35 H35 119.7
C26 C25 C30 119.6(3)
C26 C25 P1 121.6(2)
C30 C25 P1 118.7(2)
C25 C26 C27 119.8(3)
C25 C26 H26 120.1
C27 C26 H26 120.1
C29 C30 C25 119.3(3)
C29 C30 H30 120.3
C25 C30 H30 120.3
C28 C27 C26 120.0(3)
C28 C27 H27 120.0
C26 C27 H27 120.0
C27 C28 C29 121.2(3)
C27 C28 H28 119.4
C29 C28 H28 119.4
C28 C29 C30 120.0(3)
C28 C29 H29 120.0
C30 C29 H29 120.0
C20 C19 C24 119.2(3)
C20 C19 P1 120.6(2)
C24 C19 P1 120.2(2)
C21 C20 C19 119.8(3)
C21 C20 H20 120.1
C19 C20 H20 120.1
C23 C24 C19 120.1(3)
C23 C24 H24 120.0
C19 C24 H24 120.0
C22 C21 C20 120.1(4)
C22 C21 H21 120.0
C20 C21 H21 120.0
C22 C23 C24 120.8(4)
C22 C23 H23 119.6
C24 C23 H23 119.6
C23 C22 C21 120.0(4)
C23 C22 H22 120.0
C21 C22 H22 120.0

loop_
_geom_bond_atom_site_label_1
_geom_bond_atom_site_label_2
_geom_bond_distance
Sn1 C7 2.135(3)
Sn1 C13 2.142(3)
Sn1 C1 2.153(3)
Sn1 Cl2 2.5795(7)
Sn1 Cl1 2.6127(7)
P1 C31 1.797(3)
P1 C19 1.799(3)
P1 C25 1.803(3)
P1 C37 1.814(3)
C1 C6 1.386(4)
C1 C2 1.388(4)
C2 C3 1.381(4)
C2 H2 0.9300
C6 C5 1.395(5)
C6 H6 0.9300
C5 C4 1.368(5)
C5 H5 0.9300
C4 C3 1.366(5)
C4 H4 0.9300
C3 H3 0.9300
C38 C43 1.373(5)
C38 C39 1.390(5)
C38 C37 1.506(4)
C37 H37A 0.9700
C37 H37B 0.9700
C43 C42 1.370(5)
C43 H43 0.9300
C7 C8 1.377(4)
C7 C12 1.386(4)
C12 C11 1.392(5)
C12 H12 0.9300
C8 C9 1.389(5)
C8 H8 0.9300
C10 C9 1.359(6)
C10 C11 1.361(6)
C10 H10 0.9300
C11 H11 0.9300
C13 C18 1.372(4)
C13 C14 1.378(4)
C14 C15 1.379(5)
C14 H14 0.9300
C18 C17 1.401(5)
C18 H18 0.9300
C39 C40 1.393(5)
C39 H39 0.9300
C42 C41 1.366(6)
C42 H42 0.9300
C17 C16 1.373(6)
C17 H17 0.9300
C15 C16 1.354(6)
C15 H15 0.9300
C16 H16 0.9300
C9 H9 0.9300
C40 C41 1.360(6)
C40 H40 0.9300
C41 H41 0.9300
C31 C36 1.387(4)
C31 C32 1.388(4)
C32 C33 1.378(4)
C32 H32 0.9300
C36 C35 1.384(4)
C36 H36 0.9300
C34 C35 1.364(5)
C34 C33 1.372(5)
C34 H34 0.9300
C33 H33 0.9300
C35 H35 0.9300
C25 C26 1.380(4)
C25 C30 1.395(4)
C26 C27 1.381(5)
C26 H26 0.9300
C30 C29 1.383(5)
C30 H30 0.9300
C27 C28 1.357(5)
C27 H27 0.9300
C28 C29 1.362(5)
C28 H28 0.9300
C29 H29 0.9300
C19 C20 1.386(4)
C19 C24 1.387(4)
C20 C21 1.386(5)
C20 H20 0.9300
C24 C23 1.372(5)
C24 H24 0.9300
C21 C22 1.376(5)
C21 H21 0.9300
C23 C22 1.363(6)
C23 H23 0.9300
C22 H22 0.9300

loop_
_geom_hbond_atom_site_label_D
_geom_hbond_atom_site_label_H
_geom_hbond_atom_site_label_A
_geom_hbond_site_symmetry_A
_geom_hbond_distance_DH
_geom_hbond_distance_HA
_geom_hbond_distance_DA
_geom_hbond_angle_DHA
C35 H35 Cl2 . 0.93 2.94 3.696(3) 138.9
C37 H37A Cl1 4_665 0.97 2.84 3.743(3) 155.3
C30 H30 Cl1 4_665 0.93 2.67 3.596(3) 171.3

loop_
_geom_torsion_atom_site_label_1
_geom_torsion_atom_site_label_2
_geom_torsion_atom_site_label_3
_geom_torsion_atom_site_label_4
_geom_torsion
C7 Sn1 C1 C6 -119.9(3)
C13 Sn1 C1 C6 62.3(3)
Cl2 Sn1 C1 C6 -26.9(3)
Cl1 Sn1 C1 C6 150.9(2)
C7 Sn1 C1 C2 56.0(3)
C13 Sn1 C1 C2 -121.8(2)
Cl2 Sn1 C1 C2 149.0(2)
Cl1 Sn1 C1 C2 -33.2(2)
C6 C1 C2 C3 1.4(5)
Sn1 C1 C2 C3 -174.7(3)
C2 C1 C6 C5 -0.1(5)
Sn1 C1 C6 C5 175.9(3)
C1 C6 C5 C4 -0.9(6)
C6 C5 C4 C3 0.7(6)
C5 C4 C3 C2 0.6(6)
C1 C2 C3 C4 -1.6(5)
C43 C38 C37 P1 96.7(3)
C39 C38 C37 P1 -83.0(4)
C31 P1 C37 C38 66.4(3)
C19 P1 C37 C38 -54.3(3)
C25 P1 C37 C38 -174.9(2)
C39 C38 C43 C42 -2.2(6)
C37 C38 C43 C42 178.2(4)
C13 Sn1 C7 C8 169.3(3)
C1 Sn1 C7 C8 -8.7(3)
Cl2 Sn1 C7 C8 -102.2(3)
Cl1 Sn1 C7 C8 82.0(3)
C13 Sn1 C7 C12 -11.1(3)
C1 Sn1 C7 C12 171.0(2)
Cl2 Sn1 C7 C12 77.5(3)
Cl1 Sn1 C7 C12 -98.4(3)
C8 C7 C12 C11 -0.4(5)
Sn1 C7 C12 C11 180.0(3)
C12 C7 C8 C9 -0.3(6)
Sn1 C7 C8 C9 179.3(3)
C9 C10 C11 C12 -2.2(7)
C7 C12 C11 C10 1.7(6)
C7 Sn1 C13 C18 150.4(2)
C1 Sn1 C13 C18 -31.9(3)
Cl2 Sn1 C13 C18 59.6(3)
Cl1 Sn1 C13 C18 -122.0(3)
C7 Sn1 C13 C14 -28.9(3)
C1 Sn1 C13 C14 148.8(2)
Cl2 Sn1 C13 C14 -119.6(3)
Cl1 Sn1 C13 C14 58.7(3)
C18 C13 C14 C15 -0.6(5)
Sn1 C13 C14 C15 178.7(3)
C14 C13 C18 C17 -0.9(5)
Sn1 C13 C18 C17 179.9(3)
C43 C38 C39 C40 2.4(5)
C37 C38 C39 C40 -177.9(3)
C38 C43 C42 C41 0.4(7)
C13 C18 C17 C16 1.8(6)
C13 C14 C15 C16 1.0(6)
C14 C15 C16 C17 0.0(7)
C18 C17 C16 C15 -1.4(7)
C11 C10 C9 C8 1.5(7)
C7 C8 C9 C10 -0.2(7)
C38 C39 C40 C41 -1.0(6)
C39 C40 C41 C42 -0.9(7)
C43 C42 C41 C40 1.1(7)
C19 P1 C31 C36 -12.8(3)
C25 P1 C31 C36 109.3(3)
C37 P1 C31 C36 -134.4(3)
C19 P1 C31 C32 170.6(3)
C25 P1 C31 C32 -67.2(3)
C37 P1 C31 C32 49.0(3)
C36 C31 C32 C33 -0.7(5)
P1 C31 C32 C33 175.9(3)
C32 C31 C36 C35 0.2(5)
P1 C31 C36 C35 -176.3(3)
C35 C34 C33 C32 -0.9(6)
C31 C32 C33 C34 1.0(6)
C33 C34 C35 C36 0.5(6)
C31 C36 C35 C34 -0.1(5)
C31 P1 C25 C26 -1.8(3)
C19 P1 C25 C26 119.1(3)
C37 P1 C25 C26 -120.4(3)
C31 P1 C25 C30 177.3(3)
C19 P1 C25 C30 -61.8(3)
C37 P1 C25 C30 58.7(3)
C30 C25 C26 C27 0.0(5)
P1 C25 C26 C27 179.1(3)
C26 C25 C30 C29 -1.4(5)
P1 C25 C30 C29 179.5(3)
C25 C26 C27 C28 1.0(6)
C26 C27 C28 C29 -0.6(6)
C27 C28 C29 C30 -0.8(6)
C25 C30 C29 C28 1.8(6)
C31 P1 C19 C20 118.8(2)
C25 P1 C19 C20 -2.5(3)
C37 P1 C19 C20 -120.1(2)
C31 P1 C19 C24 -59.2(3)
C25 P1 C19 C24 179.4(2)
C37 P1 C19 C24 61.8(3)
C24 C19 C20 C21 -1.0(5)
P1 C19 C20 C21 -179.0(2)
C20 C19 C24 C23 2.0(5)
P1 C19 C24 C23 -179.9(3)
C19 C20 C21 C22 -0.8(5)
C19 C24 C23 C22 -1.3(6)
C24 C23 C22 C21 -0.5(6)
C20 C21 C22 C23 1.5(6)
